data_4329636
loop_
_publ_author_name
'Jessica C. Avery'
'Margaret A. Hanson'
'Rolfe H. Herber'
'Kamila J. Bladek'
'Paul A. Rupar'
'Israel Nowik'
'Yining Huang'
'Kim M. Baines'

_publ_contact_author_address
;Dept of Chemistry
The University of Western Ontario
London ON
N6A 5B7
;
_publ_contact_author_email kbaines2@uwo.ca
_publ_contact_author_name 'K. M. Baines'
_publ_section_title
;
 Cationic Cryptand Complexes of Tin(II)
;
_journal_name_full 'Inorganic Chemistry'
_journal_page_first 7306
_journal_page_last 7316
_journal_paper_doi 10.1021/ic3006713
_journal_volume 51
_journal_year 2012
_chemical_formula_moiety 'C18 H36 Cl N2 O6 Sn, Cl3 Sn'
_chemical_formula_sum 'C18 H36 Cl4 N2 O6 Sn2'
_chemical_formula_weight 755.67
_chemical_melting_point 447(2)
_chemical_name_systematic
; 
 ? 
;
_space_group_IT_number 4
_symmetry_cell_setting monoclinic
_symmetry_space_group_name_Hall 'P 2yb'
_symmetry_space_group_name_H-M 'P 1 21 1'
_atom_sites_solution_hydrogens geom
_atom_sites_solution_primary direct
_atom_sites_solution_secondary difmap
_audit_creation_method SHELXL-97
_cell_angle_alpha 90.00
_cell_angle_beta 91.529(9)
_cell_angle_gamma 90.00
_cell_formula_units_Z 2
_cell_length_a 8.4411(11)
_cell_length_b 11.2137(15)
_cell_length_c 14.493(2)
_cell_measurement_reflns_used 5332
_cell_measurement_temperature 150(2)
_cell_measurement_theta_max 24.46
_cell_measurement_theta_min 2.41
_cell_volume 1371.4(3)
_computing_cell_refinement 'Bruker SAINT'
_computing_data_collection 'Bruker APEX2'
_computing_data_reduction 'Bruker SAINT'
_computing_molecular_graphics 'Bruker SHELXTL'
_computing_publication_material 'Bruker SHELXTL'
_computing_structure_refinement 'SHELXL-97 (Sheldrick, 2008)'
_computing_structure_solution 'SHELXS-97 (Sheldrick, 2008)'
_diffrn_ambient_temperature 150(2)
_diffrn_measured_fraction_theta_full 0.994
_diffrn_measured_fraction_theta_max 0.994
_diffrn_measurement_device_type 'Bruker APEX-II CCD'
_diffrn_measurement_method '\f and \w scans'
_diffrn_radiation_monochromator graphite
_diffrn_radiation_source 'fine-focus sealed tube'
_diffrn_radiation_type MoK\a
_diffrn_radiation_wavelength 0.71073
_diffrn_reflns_av_R_equivalents 0.0790
_diffrn_reflns_av_sigmaI/netI 0.1069
_diffrn_reflns_limit_h_max 11
_diffrn_reflns_limit_h_min -10
_diffrn_reflns_limit_k_max 14
_diffrn_reflns_limit_k_min -14
_diffrn_reflns_limit_l_max 18
_diffrn_reflns_limit_l_min -19
_diffrn_reflns_number 21576
_diffrn_reflns_theta_full 27.88
_diffrn_reflns_theta_max 27.88
_diffrn_reflns_theta_min 2.30
_exptl_absorpt_coefficient_mu 2.245
_exptl_absorpt_correction_T_max 0.8771
_exptl_absorpt_correction_T_min 0.8235
_exptl_absorpt_correction_type multi-scan
_exptl_absorpt_process_details SADABS
_exptl_crystal_colour colourless
_exptl_crystal_density_diffrn 1.830
_exptl_crystal_description plate
_exptl_crystal_F_000 748
_exptl_crystal_size_max 0.09
_exptl_crystal_size_mid 0.08
_exptl_crystal_size_min 0.06
_refine_diff_density_max 1.661
_refine_diff_density_min -1.516
_refine_diff_density_rms 0.181
_refine_ls_abs_structure_details 'Flack H D (1983), Acta Cryst. A39, 876-881'
_refine_ls_abs_structure_Flack 0.00(5)
_refine_ls_extinction_method none
_refine_ls_goodness_of_fit_ref 0.953
_refine_ls_hydrogen_treatment constr
_refine_ls_matrix_type full
_refine_ls_number_parameters 290
_refine_ls_number_reflns 6406
_refine_ls_number_restraints 1
_refine_ls_restrained_S_all 0.952
_refine_ls_R_factor_all 0.1004
_refine_ls_R_factor_gt 0.0550
_refine_ls_shift/su_max 0.001
_refine_ls_shift/su_mean 0.000
_refine_ls_structure_factor_coef Fsqd
_refine_ls_weighting_details 'calc w=1/[\s^2^(Fo^2^)+(0.0670P)^2^+0.0000P] where P=(Fo^2^+2Fc^2^)/3'
_refine_ls_weighting_scheme calc
_refine_ls_wR_factor_gt 0.1115
_refine_ls_wR_factor_ref 0.1318
_reflns_number_gt 4283
_reflns_number_total 6406
_reflns_threshold_expression >2sigma(I)
_cod_data_source_file ic3006713_si_002_1.cif
_cod_data_source_block b09044_0m
_cod_original_sg_symbol_Hall P2yb
_cod_database_code 4329636

loop_
_symmetry_equiv_pos_as_xyz
'x, y, z'
'-x, y+1/2, -z'

loop_
_atom_site_label
_atom_site_type_symbol
_atom_site_fract_x
_atom_site_fract_y
_atom_site_fract_z
_atom_site_U_iso_or_equiv
_atom_site_adp_type
_atom_site_occupancy
_atom_site_symmetry_multiplicity
_atom_site_calc_flag
_atom_site_refinement_flags
Sn1 Sn 0.07476(7) 0.27866(6) 0.89065(4) 0.03337(18) Uani 1 1 d .
Cl1 Cl 0.3653(3) 0.2814(3) 0.87225(16) 0.0433(6) Uani 1 1 d .
O1 O 0.4862(8) 1.0018(6) 0.6843(5) 0.0306(18) Uani 1 1 d .
N1 N 0.7079(9) 0.8902(6) 0.8003(6) 0.0235(18) Uani 1 1 d .
C1 C 0.7532(11) 0.9882(8) 0.7386(7) 0.031(2) Uani 1 1 d .
H1A H 0.7908 0.9543 0.6800 0.037 Uiso 1 1 calc R
H1B H 0.8419 1.0334 0.7678 0.037 Uiso 1 1 calc R
Sn2 Sn 0.49217(6) 0.75803(5) 0.69900(4) 0.02645(16) Uani 1 1 d .
Cl2 Cl 0.0682(3) 0.0636(2) 0.92207(19) 0.0403(6) Uani 1 1 d .
O2 O 0.2511(9) 0.8959(6) 0.5880(5) 0.0312(18) Uani 1 1 d .
N2 N 0.2371(12) 0.6318(7) 0.5920(6) 0.032(2) Uani 1 1 d .
C2 C 0.6153(12) 1.0734(9) 0.7175(7) 0.030(3) Uani 1 1 d .
H2A H 0.5858 1.1168 0.7740 0.036 Uiso 1 1 calc R
H2B H 0.6452 1.1323 0.6702 0.036 Uiso 1 1 calc R
Cl3 Cl 0.0061(2) 0.2606(2) 0.72416(14) 0.0376(5) Uani 1 1 d .
O3 O 0.4407(6) 0.7946(6) 0.8926(4) 0.0300(15) Uani 1 1 d .
C3 C 0.3564(11) 1.0741(9) 0.6549(7) 0.036(2) Uani 1 1 d .
H3A H 0.3795 1.1127 0.5953 0.043 Uiso 1 1 calc R
H3B H 0.3373 1.1373 0.7011 0.043 Uiso 1 1 calc R
Cl4 Cl 0.6885(2) 0.7506(2) 0.56996(14) 0.0343(5) Uani 1 1 d .
O4 O 0.1941(7) 0.6651(5) 0.7929(4) 0.0306(15) Uani 1 1 d .
C4 C 0.2110(10) 0.9943(9) 0.6441(7) 0.035(2) Uani 1 1 d .
H4A H 0.1778 0.9660 0.7054 0.042 Uiso 1 1 calc R
H4B H 0.1220 1.0394 0.6151 0.042 Uiso 1 1 calc R
O5 O 0.7121(8) 0.6305(5) 0.7814(5) 0.0297(17) Uani 1 1 d .
C5 C 0.1164(11) 0.8271(8) 0.5606(7) 0.035(3) Uani 1 1 d .
H5A H 0.0511 0.8717 0.5146 0.043 Uiso 1 1 calc R
H5B H 0.0508 0.8108 0.6148 0.043 Uiso 1 1 calc R
O6 O 0.4963(8) 0.5180(6) 0.6778(5) 0.0313(17) Uani 1 1 d .
C6 C 0.1693(13) 0.7158(8) 0.5210(7) 0.038(3) Uani 1 1 d .
H6A H 0.2508 0.7330 0.4750 0.045 Uiso 1 1 calc R
H6B H 0.0787 0.6769 0.4885 0.045 Uiso 1 1 calc R
C7 C 0.6513(10) 0.9365(9) 0.8904(6) 0.030(2) Uani 1 1 d .
H7A H 0.6757 1.0228 0.8944 0.036 Uiso 1 1 calc R
H7B H 0.7111 0.8961 0.9411 0.036 Uiso 1 1 calc R
C8 C 0.4724(11) 0.9188(8) 0.9050(7) 0.031(2) Uani 1 1 d .
H8A H 0.4443 0.9442 0.9679 0.037 Uiso 1 1 calc R
H8B H 0.4096 0.9664 0.8596 0.037 Uiso 1 1 calc R
C9 C 0.2925(9) 0.7621(11) 0.9298(6) 0.037(2) Uani 1 1 d .
H9A H 0.2119 0.8236 0.9145 0.044 Uiso 1 1 calc R
H9B H 0.3027 0.7556 0.9978 0.044 Uiso 1 1 calc R
C10 C 0.2429(11) 0.6436(9) 0.8889(7) 0.032(2) Uani 1 1 d .
H10A H 0.3325 0.5866 0.8920 0.039 Uiso 1 1 calc R
H10B H 0.1539 0.6096 0.9234 0.039 Uiso 1 1 calc R
C11 C 0.1520(11) 0.5553(8) 0.7477(6) 0.031(2) Uani 1 1 d .
H11A H 0.0600 0.5189 0.7780 0.037 Uiso 1 1 calc R
H11B H 0.2418 0.4986 0.7523 0.037 Uiso 1 1 calc R
C12 C 0.1112(10) 0.5801(9) 0.6482(6) 0.033(2) Uani 1 1 d .
H12A H 0.0765 0.5044 0.6189 0.039 Uiso 1 1 calc R
H12B H 0.0194 0.6351 0.6457 0.039 Uiso 1 1 calc R
C13 C 0.8435(10) 0.8103(8) 0.8152(7) 0.030(2) Uani 1 1 d .
H13A H 0.9211 0.8488 0.8582 0.036 Uiso 1 1 calc R
H13B H 0.8961 0.7974 0.7558 0.036 Uiso 1 1 calc R
C14 C 0.7960(11) 0.6920(8) 0.8540(7) 0.031(2) Uani 1 1 d .
H14A H 0.8909 0.6462 0.8744 0.037 Uiso 1 1 calc R
H14B H 0.7273 0.7033 0.9076 0.037 Uiso 1 1 calc R
C15 C 0.6753(11) 0.5107(9) 0.8043(7) 0.035(2) Uani 1 1 d .
H15A H 0.5882 0.5084 0.8486 0.042 Uiso 1 1 calc R
H15B H 0.7691 0.4708 0.8327 0.042 Uiso 1 1 calc R
C16 C 0.6261(13) 0.4494(9) 0.7164(8) 0.036(3) Uani 1 1 d .
H16A H 0.7151 0.4471 0.6733 0.044 Uiso 1 1 calc R
H16B H 0.5920 0.3666 0.7289 0.044 Uiso 1 1 calc R
C17 C 0.4123(12) 0.4526(8) 0.6056(7) 0.036(2) Uani 1 1 d .
H17A H 0.3355 0.3972 0.6331 0.043 Uiso 1 1 calc R
H17B H 0.4882 0.4052 0.5698 0.043 Uiso 1 1 calc R
C18 C 0.3265(11) 0.5394(9) 0.5429(7) 0.035(2) Uani 1 1 d .
H18A H 0.4046 0.5789 0.5034 0.042 Uiso 1 1 calc R
H18B H 0.2520 0.4945 0.5019 0.042 Uiso 1 1 calc R

loop_
_atom_site_aniso_label
_atom_site_aniso_U_11
_atom_site_aniso_U_22
_atom_site_aniso_U_33
_atom_site_aniso_U_23
_atom_site_aniso_U_13
_atom_site_aniso_U_12
Sn1 0.0252(3) 0.0366(4) 0.0379(4) -0.0059(3) -0.0068(3) 0.0000(3)
Cl1 0.0316(12) 0.0549(17) 0.0431(13) -0.0066(14) -0.0067(10) -0.0095(13)
O1 0.022(4) 0.024(4) 0.044(5) 0.001(3) -0.016(3) 0.008(3)
N1 0.010(4) 0.028(4) 0.033(5) -0.001(3) -0.009(3) 0.000(3)
C1 0.020(5) 0.035(5) 0.038(6) 0.000(4) -0.009(4) -0.003(4)
Sn2 0.0175(3) 0.0325(4) 0.0289(3) 0.0012(3) -0.0088(2) 0.0005(3)
Cl2 0.0339(15) 0.0419(15) 0.0442(15) -0.0003(12) -0.0149(12) -0.0076(10)
O2 0.016(4) 0.038(4) 0.039(5) -0.007(3) -0.010(3) 0.006(3)
N2 0.029(6) 0.033(5) 0.034(6) -0.001(4) -0.010(4) 0.008(4)
C2 0.022(7) 0.035(6) 0.032(6) -0.001(4) -0.007(5) -0.004(4)
Cl3 0.0357(12) 0.0361(13) 0.0401(12) 0.0004(12) -0.0187(9) -0.0033(13)
O3 0.012(3) 0.040(4) 0.038(3) -0.006(3) -0.003(2) -0.006(2)
C3 0.021(6) 0.037(6) 0.050(7) -0.007(5) -0.006(5) 0.010(4)
Cl4 0.0318(11) 0.0380(13) 0.0331(11) 0.0005(11) -0.0014(9) 0.0005(10)
O4 0.027(4) 0.035(4) 0.028(4) -0.001(3) -0.016(3) -0.001(3)
C4 0.012(5) 0.047(6) 0.047(6) -0.004(5) -0.018(4) 0.007(4)
O5 0.029(5) 0.024(3) 0.036(4) 0.010(3) -0.017(3) -0.007(3)
C5 0.018(5) 0.030(5) 0.057(7) -0.003(4) -0.026(5) -0.003(4)
O6 0.023(4) 0.029(4) 0.041(5) -0.003(3) -0.012(3) 0.000(3)
C6 0.035(6) 0.040(6) 0.036(6) -0.003(4) -0.027(5) -0.005(4)
C7 0.011(4) 0.046(6) 0.031(5) -0.005(4) -0.008(4) -0.001(4)
C8 0.026(5) 0.038(6) 0.029(5) -0.005(4) -0.007(4) -0.001(4)
C9 0.018(4) 0.056(6) 0.035(5) -0.009(6) -0.005(3) -0.007(5)
C10 0.018(5) 0.047(6) 0.031(5) -0.007(4) -0.006(4) -0.003(4)
C11 0.023(5) 0.034(5) 0.036(6) 0.002(4) -0.006(4) -0.004(4)
C12 0.013(5) 0.038(6) 0.045(6) -0.003(4) -0.013(4) -0.009(4)
C13 0.010(5) 0.037(5) 0.042(6) 0.001(4) -0.006(4) -0.002(3)
C14 0.022(6) 0.039(6) 0.032(6) -0.007(4) -0.010(5) 0.011(4)
C15 0.023(5) 0.046(6) 0.036(6) 0.010(4) -0.011(4) 0.000(4)
C16 0.022(7) 0.033(6) 0.053(8) 0.008(5) -0.008(6) 0.002(4)
C17 0.034(6) 0.029(5) 0.044(6) -0.007(4) -0.012(5) -0.002(4)
C18 0.033(6) 0.037(6) 0.035(6) -0.004(4) -0.005(5) -0.002(4)

loop_
_atom_type_symbol
_atom_type_description
_atom_type_scat_dispersion_real
_atom_type_scat_dispersion_imag
_atom_type_scat_source
C C 0.0033 0.0016 'International Tables Vol C Tables 4.2.6.8 and 6.1.1.4'
H H 0.0000 0.0000 'International Tables Vol C Tables 4.2.6.8 and 6.1.1.4'
N N 0.0061 0.0033 'International Tables Vol C Tables 4.2.6.8 and 6.1.1.4'
O O 0.0106 0.0060 'International Tables Vol C Tables 4.2.6.8 and 6.1.1.4'
Cl Cl 0.1484 0.1585 'International Tables Vol C Tables 4.2.6.8 and 6.1.1.4'
Sn Sn -0.6537 1.4246 'International Tables Vol C Tables 4.2.6.8 and 6.1.1.4'

loop_
_geom_angle_atom_site_label_1
_geom_angle_atom_site_label_2
_geom_angle_atom_site_label_3
_geom_angle
Cl2 Sn1 Cl1 93.41(9)
Cl2 Sn1 Cl3 95.42(9)
Cl1 Sn1 Cl3 95.91(8)
C3 O1 C2 110.8(7)
C13 N1 C1 109.3(7)
C13 N1 C7 110.5(7)
C1 N1 C7 111.4(7)
N1 C1 C2 112.2(8)
N1 C1 H1A 109.2
C2 C1 H1A 109.2
N1 C1 H1B 109.2
C2 C1 H1B 109.2
H1A C1 H1B 107.9
C4 O2 C5 112.4(8)
C12 N2 C18 112.0(8)
C12 N2 C6 111.0(9)
C18 N2 C6 107.5(8)
O1 C2 C1 106.6(8)
O1 C2 H2A 110.4
C1 C2 H2A 110.4
O1 C2 H2B 110.4
C1 C2 H2B 110.4
H2A C2 H2B 108.6
C9 O3 C8 111.5(7)
O1 C3 C4 107.9(8)
O1 C3 H3A 110.1
C4 C3 H3A 110.1
O1 C3 H3B 110.1
C4 C3 H3B 110.1
H3A C3 H3B 108.4
C11 O4 C10 110.7(6)
O2 C4 C3 108.2(8)
O2 C4 H4A 110.1
C3 C4 H4A 110.1
O2 C4 H4B 110.1
C3 C4 H4B 110.1
H4A C4 H4B 108.4
C15 O5 C14 113.1(7)
O2 C5 C6 109.0(8)
O2 C5 H5A 109.9
C6 C5 H5A 109.9
O2 C5 H5B 109.9
C6 C5 H5B 109.9
H5A C5 H5B 108.3
C16 O6 C17 111.3(7)
C5 C6 N2 112.7(8)
C5 C6 H6A 109.1
N2 C6 H6A 109.1
C5 C6 H6B 109.1
N2 C6 H6B 109.1
H6A C6 H6B 107.8
N1 C7 C8 114.2(7)
N1 C7 H7A 108.7
C8 C7 H7A 108.7
N1 C7 H7B 108.7
C8 C7 H7B 108.7
H7A C7 H7B 107.6
O3 C8 C7 106.8(7)
O3 C8 H8A 110.4
C7 C8 H8A 110.4
O3 C8 H8B 110.4
C7 C8 H8B 110.4
H8A C8 H8B 108.6
O3 C9 C10 108.3(8)
O3 C9 H9A 110.0
C10 C9 H9A 110.0
O3 C9 H9B 110.0
C10 C9 H9B 110.0
H9A C9 H9B 108.4
O4 C10 C9 107.3(8)
O4 C10 H10A 110.3
C9 C10 H10A 110.3
O4 C10 H10B 110.3
C9 C10 H10B 110.3
H10A C10 H10B 108.5
O4 C11 C12 109.1(7)
O4 C11 H11A 109.9
C12 C11 H11A 109.9
O4 C11 H11B 109.9
C12 C11 H11B 109.9
H11A C11 H11B 108.3
N2 C12 C11 116.9(7)
N2 C12 H12A 108.1
C11 C12 H12A 108.1
N2 C12 H12B 108.1
C11 C12 H12B 108.1
H12A C12 H12B 107.3
N1 C13 C14 112.3(7)
N1 C13 H13A 109.1
C14 C13 H13A 109.1
N1 C13 H13B 109.1
C14 C13 H13B 109.1
H13A C13 H13B 107.9
O5 C14 C13 106.4(7)
O5 C14 H14A 110.4
C13 C14 H14A 110.4
O5 C14 H14B 110.4
C13 C14 H14B 110.4
H14A C14 H14B 108.6
O5 C15 C16 107.1(8)
O5 C15 H15A 110.3
C16 C15 H15A 110.3
O5 C15 H15B 110.3
C16 C15 H15B 110.3
H15A C15 H15B 108.5
O6 C16 C15 106.0(8)
O6 C16 H16A 110.5
C15 C16 H16A 110.5
O6 C16 H16B 110.5
C15 C16 H16B 110.5
H16A C16 H16B 108.7
O6 C17 C18 109.2(7)
O6 C17 H17A 109.8
C18 C17 H17A 109.8
O6 C17 H17B 109.8
C18 C17 H17B 109.8
H17A C17 H17B 108.3
N2 C18 C17 114.0(8)
N2 C18 H18A 108.8
C17 C18 H18A 108.8
N2 C18 H18B 108.8
C17 C18 H18B 108.8
H18A C18 H18B 107.6

loop_
_geom_bond_atom_site_label_1
_geom_bond_atom_site_label_2
_geom_bond_distance
Sn1 Cl2 2.455(3)
Sn1 Cl1 2.474(2)
Sn1 Cl3 2.475(2)
O1 C3 1.420(10)
O1 C2 1.427(11)
N1 C13 1.465(11)
N1 C1 1.474(12)
N1 C7 1.496(12)
C1 C2 1.531(13)
C1 H1A 0.9900
C1 H1B 0.9900
Sn2 Cl4 2.533(2)
O2 C4 1.417(11)
O2 C5 1.422(11)
N2 C12 1.475(13)
N2 C18 1.477(12)
N2 C6 1.498(12)
C2 H2A 0.9900
C2 H2B 0.9900
O3 C9 1.423(10)
O3 C8 1.428(11)
C3 C4 1.524(13)
C3 H3A 0.9900
C3 H3B 0.9900
O4 C11 1.435(10)
O4 C10 1.460(11)
C4 H4A 0.9900
C4 H4B 0.9900
O5 C15 1.419(11)
O5 C14 1.430(10)
C5 C6 1.449(13)
C5 H5A 0.9900
C5 H5B 0.9900
O6 C16 1.440(12)
O6 C17 1.448(11)
C6 H6A 0.9900
C6 H6B 0.9900
C7 C8 1.543(13)
C7 H7A 0.9900
C7 H7B 0.9900
C8 H8A 0.9900
C8 H8B 0.9900
C9 C10 1.510(14)
C9 H9A 0.9900
C9 H9B 0.9900
C10 H10A 0.9900
C10 H10B 0.9900
C11 C12 1.500(12)
C11 H11A 0.9900
C11 H11B 0.9900
C12 H12A 0.9900
C12 H12B 0.9900
C13 C14 1.500(13)
C13 H13A 0.9900
C13 H13B 0.9900
C14 H14A 0.9900
C14 H14B 0.9900
C15 C16 1.496(14)
C15 H15A 0.9900
C15 H15B 0.9900
C16 H16A 0.9900
C16 H16B 0.9900
C17 C18 1.504(13)
C17 H17A 0.9900
C17 H17B 0.9900
C18 H18A 0.9900
C18 H18B 0.9900

loop_
_geom_torsion_atom_site_label_1
_geom_torsion_atom_site_label_2
_geom_torsion_atom_site_label_3
_geom_torsion_atom_site_label_4
_geom_torsion
C13 N1 C1 C2 178.3(8)
C7 N1 C1 C2 -59.4(9)
C3 O1 C2 C1 -174.7(8)
N1 C1 C2 O1 -53.1(10)
C2 O1 C3 C4 -165.7(8)
C5 O2 C4 C3 -169.8(8)
O1 C3 C4 O2 -51.5(10)
C4 O2 C5 C6 -167.8(8)
O2 C5 C6 N2 72.4(10)
C12 N2 C6 C5 73.0(10)
C18 N2 C6 C5 -164.2(8)
C13 N1 C7 C8 -127.6(8)
C1 N1 C7 C8 110.7(8)
C9 O3 C8 C7 163.1(7)
N1 C7 C8 O3 54.7(10)
C8 O3 C9 C10 162.2(7)
C11 O4 C10 C9 177.3(7)
O3 C9 C10 O4 -72.8(9)
C10 O4 C11 C12 -176.9(7)
C18 N2 C12 C11 93.9(10)
C6 N2 C12 C11 -145.9(8)
O4 C11 C12 N2 61.1(11)
C1 N1 C13 C14 -163.7(8)
C7 N1 C13 C14 73.4(9)
C15 O5 C14 C13 173.0(7)
N1 C13 C14 O5 70.8(9)
C14 O5 C15 C16 -166.1(8)
C17 O6 C16 C15 -165.6(8)
O5 C15 C16 O6 -56.4(10)
C16 O6 C17 C18 -157.1(9)
C12 N2 C18 C17 -62.0(10)
C6 N2 C18 C17 175.8(8)
O6 C17 C18 N2 -46.8(12)
